data_7015351
loop_
_publ_author_name
'Dureen, Meghan A.'
'Brown, Christopher C.'
'Morton, Jason G. M.'
'Stephan, Douglas W.'

_publ_section_title
;
 Titanium "constrained geometry" complexes with pendant arene groups.
;
_journal_issue 12
_journal_name_full 'Dalton transactions (Cambridge, England : 2003)'
_journal_page_first 2861
_journal_page_last 2867
_journal_paper_doi 10.1039/c0dt01530j
_journal_volume 40
_journal_year 2011
_chemical_formula_sum 'C23 H29 N Si'
_chemical_formula_weight 347.56
_chemical_name_systematic
;
?
;
_space_group_IT_number 2
_symmetry_cell_setting triclinic
_symmetry_space_group_name_Hall '-P 1'
_symmetry_space_group_name_H-M 'P -1'
_atom_sites_solution_hydrogens geom
_atom_sites_solution_primary direct
_atom_sites_solution_secondary difmap
_audit_creation_method SHELXL-97
_cell_angle_alpha 68.91(3)
_cell_angle_beta 82.78(3)
_cell_angle_gamma 64.73(3)
_cell_formula_units_Z 2
_cell_length_a 9.3969(19)
_cell_length_b 10.297(2)
_cell_length_c 12.440(3)
_cell_measurement_reflns_used 5043
_cell_measurement_temperature 150(2)
_cell_measurement_theta_max 27.48
_cell_measurement_theta_min 2.55
_cell_volume 1015.0(5)
_computing_cell_refinement 'Bruker XSCANS'
_computing_data_collection 'Bruker XSCANS'
_computing_data_reduction 'Bruker SHELXTL'
_computing_molecular_graphics 'Bruker SHELXTL'
_computing_publication_material 'Bruker SHELXTL'
_computing_structure_refinement 'SHELXL-97 (Sheldrick, 2008)'
_computing_structure_solution 'SHELXS-97 (Sheldrick, 2008)'
_diffrn_ambient_temperature 150(2)
_diffrn_measured_fraction_theta_full 0.974
_diffrn_measured_fraction_theta_max 0.974
_diffrn_measurement_device_type 'Bruker P4'
_diffrn_measurement_method '\w scans'
_diffrn_radiation_monochromator graphite
_diffrn_radiation_source 'fine-focus sealed tube'
_diffrn_radiation_type MoK\a
_diffrn_radiation_wavelength 0.71073
_diffrn_reflns_av_R_equivalents 0.0426
_diffrn_reflns_av_sigmaI/netI 0.0555
_diffrn_reflns_limit_h_max 12
_diffrn_reflns_limit_h_min -11
_diffrn_reflns_limit_k_max 13
_diffrn_reflns_limit_k_min -13
_diffrn_reflns_limit_l_max 16
_diffrn_reflns_limit_l_min -15
_diffrn_reflns_number 10726
_diffrn_reflns_theta_full 27.51
_diffrn_reflns_theta_max 27.51
_diffrn_reflns_theta_min 2.56
_exptl_absorpt_coefficient_mu 0.121
_exptl_absorpt_correction_T_max 0.993
_exptl_absorpt_correction_T_min 0.845
_exptl_absorpt_correction_type multi-scan
_exptl_absorpt_process_details
;
multi-scan from symmetry-related measurements
Sortav (Blessing 1995)
;
_exptl_crystal_colour colour
_exptl_crystal_density_diffrn 1.137
_exptl_crystal_density_method 'not measured'
_exptl_crystal_description block
_exptl_crystal_F_000 376
_exptl_crystal_size_max 0.30
_exptl_crystal_size_mid 0.26
_exptl_crystal_size_min 0.24
_refine_diff_density_max 0.396
_refine_diff_density_min -0.388
_refine_diff_density_rms 0.059
_refine_ls_extinction_method none
_refine_ls_goodness_of_fit_ref 1.090
_refine_ls_hydrogen_treatment constr
_refine_ls_matrix_type full
_refine_ls_number_parameters 226
_refine_ls_number_reflns 4542
_refine_ls_number_restraints 0
_refine_ls_restrained_S_all 1.090
_refine_ls_R_factor_all 0.0929
_refine_ls_R_factor_gt 0.0600
_refine_ls_shift/su_max 0.000
_refine_ls_shift/su_mean 0.000
_refine_ls_structure_factor_coef Fsqd
_refine_ls_weighting_details 'calc w=1/[\s^2^(Fo^2^)+(0.1026P)^2^+0.2068P] where P=(Fo^2^+2Fc^2^)/3'
_refine_ls_weighting_scheme calc
_refine_ls_wR_factor_gt 0.1644
_refine_ls_wR_factor_ref 0.1891
_reflns_number_gt 3144
_reflns_number_total 4542
_reflns_threshold_expression >2sigma(I)
_cod_data_source_file c0dt01530j.txt
_cod_data_source_block (C5Me4HSiMe2N(H)C6H4Ph)
_cod_depositor_comments
;
The following automatic conversions were performed:
'_symmetry_cell_setting' value 'Triclinic' changed to 'triclinic'
according to '/home/saulius/struct/CIF-dictionaries/cif_core.dic'
dictionary named 'cif_core.dic' version 2.4.1 from 2010-06-29.

Automatic conversion script
Id: cif_fix_enum 1555 2011-01-17 13:19:09Z saulius 
;
_cod_original_cell_volume 1015.0(4)
_cod_original_sg_symbol_H-M P-1
_cod_database_code 7015351

loop_
_symmetry_equiv_pos_as_xyz
'x, y, z'
'-x, -y, -z'

loop_
_atom_site_label
_atom_site_type_symbol
_atom_site_fract_x
_atom_site_fract_y
_atom_site_fract_z
_atom_site_U_iso_or_equiv
_atom_site_adp_type
_atom_site_occupancy
_atom_site_symmetry_multiplicity
_atom_site_calc_flag
_atom_site_refinement_flags
_atom_site_disorder_assembly
_atom_site_disorder_group
Si1 Si 0.27301(7) 0.06069(7) 0.29135(5) 0.0338(2) Uani 1 1 d . . .
N1 N 0.1094(2) 0.05776(19) 0.24379(17) 0.0344(4) Uani 1 1 d . . .
H1A H 0.1112 -0.0340 0.2630 0.041 Uiso 1 1 calc R . .
C1 C -0.0243(2) 0.1753(2) 0.18061(19) 0.0294(5) Uani 1 1 d . . .
C2 C -0.1391(2) 0.1457(2) 0.14173(18) 0.0287(5) Uani 1 1 d . . .
C7 C -0.1257(2) -0.0130(2) 0.17095(19) 0.0286(5) Uani 1 1 d . . .
C12 C -0.1237(2) -0.0709(2) 0.0852(2) 0.0323(5) Uani 1 1 d . . .
H12A H -0.1311 -0.0082 0.0066 0.039 Uiso 1 1 calc R . .
C6 C -0.0462(2) 0.3277(2) 0.1497(2) 0.0328(5) Uani 1 1 d . . .
H6A H 0.0285 0.3499 0.1763 0.039 Uiso 1 1 calc R . .
C5 C -0.1733(3) 0.4462(2) 0.0819(2) 0.0354(5) Uani 1 1 d . . .
H5A H -0.1856 0.5485 0.0629 0.043 Uiso 1 1 calc R . .
C3 C -0.2651(2) 0.2682(2) 0.0716(2) 0.0351(5) Uani 1 1 d . . .
H3A H -0.3406 0.2482 0.0439 0.042 Uiso 1 1 calc R . .
C13 C 0.4046(3) -0.1499(2) 0.3585(2) 0.0352(5) Uani 1 1 d . . .
H13A H 0.5109 -0.1629 0.3782 0.042 Uiso 1 1 calc R . .
C11 C -0.1110(3) -0.2184(3) 0.1126(2) 0.0391(6) Uani 1 1 d . . .
H11A H -0.1074 -0.2564 0.0527 0.047 Uiso 1 1 calc R . .
C4 C -0.2836(3) 0.4174(2) 0.0410(2) 0.0389(6) Uani 1 1 d . . .
H4A H -0.3702 0.4989 -0.0071 0.047 Uiso 1 1 calc R . .
C17 C 0.4199(2) -0.2332(3) 0.2770(2) 0.0380(5) Uani 1 1 d . . .
C10 C -0.1035(3) -0.3105(2) 0.2261(2) 0.0381(5) Uani 1 1 d . . .
H10A H -0.0950 -0.4115 0.2445 0.046 Uiso 1 1 calc R . .
C8 C -0.1161(3) -0.1083(2) 0.2857(2) 0.0358(5) Uani 1 1 d . . .
H8A H -0.1147 -0.0726 0.3460 0.043 Uiso 1 1 calc R . .
C16 C 0.3592(3) -0.3374(3) 0.3256(2) 0.0424(6) Uani 1 1 d . . .
C9 C -0.1085(3) -0.2543(3) 0.3127(2) 0.0398(5) Uani 1 1 d . . .
H9A H -0.1067 -0.3158 0.3911 0.048 Uiso 1 1 calc R . .
C14 C 0.3371(3) -0.2310(3) 0.4637(2) 0.0396(6) Uani 1 1 d . . .
C15 C 0.3089(3) -0.3368(3) 0.4417(2) 0.0427(6) Uani 1 1 d . . .
C22 C 0.3738(3) 0.1573(3) 0.1729(3) 0.0553(7) Uani 1 1 d . . .
H22A H 0.3038 0.2657 0.1392 0.083 Uiso 1 1 calc R . .
H22B H 0.4005 0.1096 0.1135 0.083 Uiso 1 1 calc R . .
H22C H 0.4704 0.1474 0.2037 0.083 Uiso 1 1 calc R . .
C21 C 0.4857(3) -0.1967(3) 0.1592(2) 0.0517(7) Uani 1 1 d . . .
H21A H 0.4846 -0.2657 0.1222 0.078 Uiso 1 1 calc R . .
H21B H 0.5942 -0.2096 0.1658 0.078 Uiso 1 1 calc R . .
H21C H 0.4214 -0.0908 0.1126 0.078 Uiso 1 1 calc R . .
C18 C 0.3069(4) -0.1965(3) 0.5735(2) 0.0611(8) Uani 1 1 d . . .
H18A H 0.2631 -0.2641 0.6292 0.092 Uiso 1 1 calc R . .
H18B H 0.2319 -0.0899 0.5581 0.092 Uiso 1 1 calc R . .
H18C H 0.4060 -0.2128 0.6052 0.092 Uiso 1 1 calc R . .
C20 C 0.3445(3) -0.4412(3) 0.2729(3) 0.0631(8) Uani 1 1 d . . .
H20A H 0.3859 -0.4219 0.1951 0.095 Uiso 1 1 calc R . .
H20B H 0.2333 -0.4217 0.2687 0.095 Uiso 1 1 calc R . .
H20C H 0.4044 -0.5477 0.3204 0.095 Uiso 1 1 calc R . .
C19 C 0.2428(3) -0.4435(3) 0.5221(3) 0.0620(8) Uani 1 1 d . . .
H19A H 0.2171 -0.4222 0.5946 0.093 Uiso 1 1 calc R . .
H19B H 0.3208 -0.5491 0.5377 0.093 Uiso 1 1 calc R . .
H19C H 0.1472 -0.4293 0.4869 0.093 Uiso 1 1 calc R . .
C23 C 0.2187(3) 0.1654(3) 0.3958(2) 0.0524(7) Uani 1 1 d . . .
H23A H 0.1506 0.2732 0.3566 0.079 Uiso 1 1 calc R . .
H23B H 0.3144 0.1578 0.4261 0.079 Uiso 1 1 calc R . .
H23C H 0.1626 0.1204 0.4595 0.079 Uiso 1 1 calc R . .

loop_
_atom_site_aniso_label
_atom_site_aniso_U_11
_atom_site_aniso_U_22
_atom_site_aniso_U_33
_atom_site_aniso_U_23
_atom_site_aniso_U_13
_atom_site_aniso_U_12
Si1 0.0372(4) 0.0320(3) 0.0316(4) -0.0044(3) -0.0034(3) -0.0179(3)
N1 0.0356(10) 0.0241(9) 0.0430(12) -0.0081(8) -0.0062(8) -0.0127(7)
C1 0.0309(10) 0.0275(10) 0.0305(12) -0.0112(9) 0.0041(8) -0.0123(8)
C2 0.0308(10) 0.0279(10) 0.0306(12) -0.0120(9) 0.0067(8) -0.0150(8)
C7 0.0271(10) 0.0287(10) 0.0321(12) -0.0109(9) 0.0043(8) -0.0140(8)
C12 0.0336(11) 0.0358(11) 0.0346(12) -0.0131(10) 0.0068(9) -0.0213(9)
C6 0.0350(11) 0.0308(11) 0.0380(13) -0.0147(10) 0.0016(9) -0.0163(9)
C5 0.0394(12) 0.0228(10) 0.0439(14) -0.0107(9) 0.0025(10) -0.0135(9)
C3 0.0309(11) 0.0348(11) 0.0412(14) -0.0113(10) 0.0002(9) -0.0161(9)
C13 0.0341(11) 0.0356(11) 0.0312(12) -0.0063(10) -0.0008(9) -0.0138(9)
C11 0.0441(13) 0.0430(13) 0.0460(15) -0.0244(12) 0.0117(10) -0.0274(10)
C4 0.0330(11) 0.0292(11) 0.0509(16) -0.0098(10) -0.0018(10) -0.0119(9)
C17 0.0277(11) 0.0390(12) 0.0387(14) -0.0124(10) -0.0017(9) -0.0061(9)
C10 0.0398(12) 0.0279(11) 0.0518(16) -0.0146(10) 0.0065(10) -0.0192(9)
C8 0.0472(13) 0.0316(11) 0.0334(13) -0.0118(10) 0.0050(10) -0.0209(10)
C16 0.0308(11) 0.0339(12) 0.0559(17) -0.0139(11) -0.0032(10) -0.0073(9)
C9 0.0484(13) 0.0343(12) 0.0379(14) -0.0062(10) 0.0012(10) -0.0231(10)
C14 0.0426(13) 0.0319(11) 0.0291(13) -0.0016(10) 0.0018(10) -0.0091(9)
C15 0.0342(12) 0.0287(11) 0.0498(16) -0.0017(10) -0.0007(10) -0.0082(9)
C22 0.0526(15) 0.0494(15) 0.0562(18) 0.0030(13) -0.0008(13) -0.0306(13)
C21 0.0397(14) 0.0643(17) 0.0420(16) -0.0202(13) 0.0066(11) -0.0130(12)
C18 0.080(2) 0.0478(15) 0.0346(16) -0.0056(12) 0.0043(14) -0.0151(14)
C20 0.0551(17) 0.0497(16) 0.088(2) -0.0333(16) -0.0062(15) -0.0141(13)
C19 0.0479(15) 0.0399(14) 0.076(2) 0.0050(14) 0.0038(14) -0.0189(12)
C23 0.0757(18) 0.0361(13) 0.0447(16) -0.0093(12) -0.0152(13) -0.0214(12)

loop_
_atom_type_symbol
_atom_type_description
_atom_type_scat_dispersion_real
_atom_type_scat_dispersion_imag
_atom_type_scat_source
C C 0.0033 0.0016 'International Tables Vol C Tables 4.2.6.8 and 6.1.1.4'
H H 0.0000 0.0000 'International Tables Vol C Tables 4.2.6.8 and 6.1.1.4'
N N 0.0061 0.0033 'International Tables Vol C Tables 4.2.6.8 and 6.1.1.4'
Si Si 0.0817 0.0704 'International Tables Vol C Tables 4.2.6.8 and 6.1.1.4'

loop_
_geom_angle_atom_site_label_1
_geom_angle_atom_site_label_2
_geom_angle_atom_site_label_3
_geom_angle
_geom_angle_site_symmetry_1
_geom_angle_site_symmetry_3
_geom_angle_publ_flag
N1 Si1 C22 113.10(12) . . ?
N1 Si1 C23 111.32(11) . . ?
C22 Si1 C23 106.10(14) . . ?
N1 Si1 C13 102.74(10) . . ?
C22 Si1 C13 110.75(12) . . ?
C23 Si1 C13 113.01(11) . . ?
C1 N1 Si1 131.04(14) . . ?
N1 C1 C6 120.35(19) . . ?
N1 C1 C2 121.57(18) . . ?
C6 C1 C2 118.04(19) . . ?
C3 C2 C1 118.82(19) . . ?
C3 C2 C7 119.47(18) . . ?
C1 C2 C7 121.69(19) . . ?
C12 C7 C8 117.74(19) . . ?
C12 C7 C2 121.2(2) . . ?
C8 C7 C2 121.0(2) . . ?
C11 C12 C7 121.1(2) . . ?
C5 C6 C1 121.6(2) . . ?
C6 C5 C4 120.50(19) . . ?
C4 C3 C2 122.2(2) . . ?
C14 C13 C17 103.10(19) . . ?
C14 C13 Si1 113.33(16) . . ?
C17 C13 Si1 110.41(15) . . ?
C10 C11 C12 120.6(2) . . ?
C3 C4 C5 118.8(2) . . ?
C16 C17 C21 127.2(2) . . ?
C16 C17 C13 108.9(2) . . ?
C21 C17 C13 123.9(2) . . ?
C11 C10 C9 119.3(2) . . ?
C9 C8 C7 120.9(2) . . ?
C17 C16 C15 109.5(2) . . ?
C17 C16 C20 126.9(3) . . ?
C15 C16 C20 123.6(2) . . ?
C10 C9 C8 120.3(2) . . ?
C15 C14 C18 126.6(2) . . ?
C15 C14 C13 108.9(2) . . ?
C18 C14 C13 124.5(2) . . ?
C14 C15 C16 109.4(2) . . ?
C14 C15 C19 126.8(3) . . ?
C16 C15 C19 123.7(2) . . ?

loop_
_geom_bond_atom_site_label_1
_geom_bond_atom_site_label_2
_geom_bond_distance
_geom_bond_site_symmetry_2
_geom_bond_publ_flag
Si1 N1 1.7312(19) . ?
Si1 C22 1.859(3) . ?
Si1 C23 1.867(3) . ?
Si1 C13 1.896(2) . ?
N1 C1 1.388(3) . ?
C1 C6 1.401(3) . ?
C1 C2 1.418(3) . ?
C2 C3 1.395(3) . ?
C2 C7 1.492(3) . ?
C7 C12 1.391(3) . ?
C7 C8 1.399(3) . ?
C12 C11 1.386(3) . ?
C6 C5 1.377(3) . ?
C5 C4 1.387(3) . ?
C3 C4 1.380(3) . ?
C13 C14 1.506(3) . ?
C13 C17 1.507(3) . ?
C11 C10 1.379(3) . ?
C17 C16 1.345(3) . ?
C17 C21 1.499(4) . ?
C10 C9 1.383(3) . ?
C8 C9 1.389(3) . ?
C16 C15 1.463(4) . ?
C16 C20 1.499(4) . ?
C14 C15 1.347(3) . ?
C14 C18 1.497(4) . ?
C15 C19 1.493(3) . ?

loop_
_cod_related_entry_id
_cod_related_entry_database
_cod_related_entry_code
1 ChemSpider 30652811
